data_7047087
loop_
_publ_author_name
'Altaf, Ataf Ali'
'Hamayun, Muhammad'
'Lal, Bhajan'
'Tahir, Muhammad Nawaz'
'Holder, Alvin A.'
'Badshah, Amin'
'Crans, Debbie C.'

_publ_section_title
;
 Ferrocene-based anilides: synthesis, structural characterization and
 inhibition of butyrylcholinesterase.
;
_journal_issue 34
_journal_name_full 'Dalton transactions (Cambridge, England : 2003)'
_journal_page_first 11769
_journal_page_last 11781
_journal_paper_doi 10.1039/c8dt01726c
_journal_volume 47
_journal_year 2018
_chemical_compound_source nill
_chemical_formula_moiety 'C23 H18 Cl Fe N O'
_chemical_formula_sum 'C23 H18 Cl Fe N O'
_chemical_formula_weight 415.68
_chemical_melting_point 520
_space_group_IT_number 14
_space_group_name_Hall '-P 2ybc'
_space_group_name_H-M_alt 'P 1 21/c 1'
_symmetry_cell_setting monoclinic
_symmetry_space_group_name_Hall '-P 2ybc'
_symmetry_space_group_name_H-M 'P 1 21/c 1'
_atom_sites_solution_hydrogens geom
_atom_sites_solution_primary direct
_atom_sites_solution_secondary difmap
_audit_creation_method SHELXL2014
_audit_update_record
;
2018-04-22 deposited with the CCDC.
2018-07-23 downloaded from the CCDC.
;
_cell_angle_alpha 90.00
_cell_angle_beta 105.383(4)
_cell_angle_gamma 90.00
_cell_formula_units_Z 4
_cell_length_a 12.6321(19)
_cell_length_b 14.883(2)
_cell_length_c 10.2714(16)
_cell_measurement_reflns_used 2363
_cell_measurement_temperature 296(2)
_cell_measurement_theta_max 25.250
_cell_measurement_theta_min 2.45
_cell_volume 1861.9(5)
_computing_structure_refinement 'SHELXL-97 (Sheldrick, 1997)'
_diffrn_ambient_temperature 296(2)
_diffrn_measured_fraction_theta_full 0.985
_diffrn_measured_fraction_theta_max 0.985
_diffrn_measurement_device_type 'Bruker Kappa Apex II'
_diffrn_radiation_monochromator graphite
_diffrn_radiation_source 'fine-focus sealed tube'
_diffrn_radiation_type MoK\a
_diffrn_radiation_wavelength 0.71073
_diffrn_reflns_av_R_equivalents 0.0622
_diffrn_reflns_av_sigmaI/netI 0.0549
_diffrn_reflns_limit_h_max 15
_diffrn_reflns_limit_h_min -15
_diffrn_reflns_limit_k_max 16
_diffrn_reflns_limit_k_min -17
_diffrn_reflns_limit_l_max 12
_diffrn_reflns_limit_l_min -8
_diffrn_reflns_number 13349
_diffrn_reflns_theta_full 25.25
_diffrn_reflns_theta_max 25.25
_diffrn_reflns_theta_min 1.67
_exptl_absorpt_coefficient_mu 0.966
_exptl_absorpt_correction_T_max 0.891
_exptl_absorpt_correction_T_min 0.812
_exptl_absorpt_correction_type multi-scan
_exptl_crystal_colour orange
_exptl_crystal_density_diffrn 1.483
_exptl_crystal_density_method 'not measured'
_exptl_crystal_description needle
_exptl_crystal_F_000 856
_exptl_crystal_recrystallization_method 'Re-crystallisation from solvent: EtOH'
_exptl_crystal_size_max 0.22
_exptl_crystal_size_mid 0.18
_exptl_crystal_size_min 0.12
_refine_diff_density_max 0.264
_refine_diff_density_min -0.370
_refine_diff_density_rms 0.059
_refine_ls_extinction_method none
_refine_ls_goodness_of_fit_ref 1.022
_refine_ls_hydrogen_treatment mixed
_refine_ls_matrix_type full
_refine_ls_number_parameters 244
_refine_ls_number_reflns 3327
_refine_ls_number_restraints 0
_refine_ls_restrained_S_all 1.022
_refine_ls_R_factor_all 0.0680
_refine_ls_R_factor_gt 0.0416
_refine_ls_shift/su_max 0.000
_refine_ls_shift/su_mean 0.000
_refine_ls_structure_factor_coef Fsqd
_refine_ls_weighting_details 'calc w=1/[\s^2^(Fo^2^)+(0.0516P)^2^+0.6271P] where P=(Fo^2^+2Fc^2^)/3'
_refine_ls_weighting_scheme calc
_refine_ls_wR_factor_gt 0.0993
_refine_ls_wR_factor_ref 0.1168
_reflns_number_gt 2363
_reflns_number_total 3378
_reflns_threshold_expression >2sigma(I)
_cod_data_source_file c8dt01726c2.cif
_cod_data_source_block shelxl
_cod_depositor_comments
;
The following automatic conversions were performed:

'_symmetry_cell_setting' value 'Monoclinic' changed to 'monoclinic'
according to
/home/data/users/saulius/crontab/automatic-downloads/rss-feeds/RSC/lib/dictionaries/cif_core.dic
dictionary named 'cif_core.dic' version 2.4.2 from 2011-04-26.

Automatic conversion script
Id: cif_fix_values 4973 2017-02-22 13:04:09Z antanas 

 Adding full bibliography for 7047087--7047088.cif.
;
_cod_original_sg_symbol_Hall -P2ybc
_cod_original_sg_symbol_H-M P21/c
_cod_database_code 7047087

loop_
_symmetry_equiv_pos_as_xyz
'x, y, z'
'-x, y+1/2, -z+1/2'
'-x, -y, -z'
'x, -y-1/2, z-1/2'

loop_
_atom_site_label
_atom_site_type_symbol
_atom_site_fract_x
_atom_site_fract_y
_atom_site_fract_z
_atom_site_U_iso_or_equiv
_atom_site_adp_type
_atom_site_occupancy
_atom_site_symmetry_multiplicity
_atom_site_calc_flag
_atom_site_refinement_flags
Fe1 Fe 0.27120(4) 0.57396(3) 0.43749(5) 0.04795(17) Uani 1 1 d .
Cl1 Cl -0.56228(8) 0.90202(8) 0.61433(13) 0.0859(4) Uani 1 1 d .
O1 O -0.08350(17) 0.77066(16) 0.5190(2) 0.0580(6) Uani 1 1 d .
N1 N -0.05185(19) 0.73029(16) 0.7382(2) 0.0450(6) Uani 1 1 d .
H1 H -0.0738 0.7390 0.8096 0.054 Uiso 1 1 calc R
C1 C 0.1901(6) 0.5492(4) 0.2436(5) 0.1122(19) Uani 1 1 d .
H1A H 0.1895 0.5862 0.1704 0.135 Uiso 1 1 calc R
C2 C 0.2626(4) 0.4811(3) 0.2911(5) 0.0938(15) Uani 1 1 d .
H2 H 0.3203 0.4645 0.2557 0.113 Uiso 1 1 calc R
C3 C 0.2372(4) 0.4413(3) 0.3986(5) 0.0776(12) Uani 1 1 d .
H3 H 0.2739 0.3931 0.4483 0.093 Uiso 1 1 calc R
C4 C 0.1464(4) 0.4858(4) 0.4205(5) 0.0874(14) Uani 1 1 d .
H4 H 0.1114 0.4729 0.4874 0.105 Uiso 1 1 calc R
C5 C 0.1178(4) 0.5533(4) 0.3236(7) 0.107(2) Uani 1 1 d .
H5 H 0.0603 0.5938 0.3142 0.128 Uiso 1 1 calc R
C6 C 0.2873(2) 0.6427(2) 0.6128(3) 0.0462(7) Uani 1 1 d .
C7 C 0.3827(2) 0.5890(2) 0.6194(4) 0.0553(8) Uani 1 1 d .
H7 H 0.4094 0.5436 0.6817 0.066 Uiso 1 1 calc R
C8 C 0.4295(3) 0.6166(2) 0.5155(4) 0.0637(10) Uani 1 1 d .
H8 H 0.4926 0.5929 0.4984 0.076 Uiso 1 1 calc R
C9 C 0.3642(3) 0.6863(2) 0.4419(4) 0.0618(9) Uani 1 1 d .
H9 H 0.3760 0.7159 0.3672 0.074 Uiso 1 1 calc R
C10 C 0.2774(2) 0.7031(2) 0.5027(3) 0.0518(8) Uani 1 1 d .
H10 H 0.2230 0.7463 0.4751 0.062 Uiso 1 1 calc R
C11 C 0.2103(2) 0.6332(2) 0.6974(3) 0.0463(7) Uani 1 1 d .
C12 C 0.1177(2) 0.6883(2) 0.6769(3) 0.0428(7) Uani 1 1 d .
H12 H 0.1054 0.7327 0.6109 0.051 Uiso 1 1 calc R
C13 C 0.0440(2) 0.67705(19) 0.7543(3) 0.0415(7) Uani 1 1 d .
C14 C -0.1127(2) 0.7688(2) 0.6234(3) 0.0420(7) Uani 1 1 d .
C15 C -0.2218(2) 0.80638(19) 0.6279(3) 0.0428(7) Uani 1 1 d .
C16 C -0.2580(3) 0.8113(3) 0.7428(4) 0.0641(10) Uani 1 1 d .
H16 H -0.2106 0.7952 0.8253 0.077 Uiso 1 1 calc R
C17 C -0.3632(3) 0.8396(3) 0.7383(4) 0.0710(11) Uani 1 1 d .
H17 H -0.3867 0.8413 0.8167 0.085 Uiso 1 1 calc R
C18 C -0.4319(3) 0.8650(2) 0.6184(4) 0.0545(8) Uani 1 1 d .
C19 C -0.3976(3) 0.8635(2) 0.5034(4) 0.0633(9) Uani 1 1 d .
H19 H -0.4447 0.8817 0.4219 0.076 Uiso 1 1 calc R
C20 C -0.2924(3) 0.8348(2) 0.5085(3) 0.0568(9) Uani 1 1 d .
H20 H -0.2689 0.8347 0.4299 0.068 Uiso 1 1 calc R
C21 C 0.0618(3) 0.6121(2) 0.8542(3) 0.0525(8) Uani 1 1 d .
H21 H 0.0127 0.6052 0.9068 0.063 Uiso 1 1 calc R
C22 C 0.1533(3) 0.5577(2) 0.8750(3) 0.0614(9) Uani 1 1 d .
H22 H 0.1656 0.5137 0.9416 0.074 Uiso 1 1 calc R
C23 C 0.2264(3) 0.5681(2) 0.7981(3) 0.0582(9) Uani 1 1 d .
H23 H 0.2877 0.5310 0.8136 0.070 Uiso 1 1 calc R

loop_
_atom_site_aniso_label
_atom_site_aniso_U_11
_atom_site_aniso_U_22
_atom_site_aniso_U_33
_atom_site_aniso_U_23
_atom_site_aniso_U_13
_atom_site_aniso_U_12
Fe1 0.0447(3) 0.0511(3) 0.0506(3) -0.0065(2) 0.0171(2) -0.0027(2)
Cl1 0.0499(5) 0.0876(7) 0.1198(10) -0.0117(6) 0.0218(6) 0.0146(5)
O1 0.0494(13) 0.0906(17) 0.0375(12) 0.0096(11) 0.0175(10) 0.0064(12)
N1 0.0430(14) 0.0610(16) 0.0324(13) 0.0024(11) 0.0126(11) 0.0063(12)
C1 0.172(6) 0.102(4) 0.049(3) -0.002(2) 0.003(3) -0.026(4)
C2 0.120(4) 0.087(3) 0.091(3) -0.040(3) 0.056(3) -0.029(3)
C3 0.087(3) 0.053(2) 0.085(3) -0.011(2) 0.009(2) -0.017(2)
C4 0.070(3) 0.117(4) 0.082(3) -0.034(3) 0.032(2) -0.048(3)
C5 0.068(3) 0.097(4) 0.125(5) -0.042(4) -0.026(3) 0.008(3)
C6 0.0368(16) 0.0506(18) 0.0487(18) -0.0106(14) 0.0071(13) 0.0028(14)
C7 0.0375(17) 0.061(2) 0.063(2) -0.0066(16) 0.0057(15) 0.0046(15)
C8 0.0400(19) 0.065(2) 0.090(3) -0.010(2) 0.0248(18) 0.0004(17)
C9 0.060(2) 0.056(2) 0.079(3) -0.0039(18) 0.0351(19) -0.0088(18)
C10 0.0427(17) 0.0489(19) 0.067(2) -0.0049(16) 0.0191(15) 0.0012(15)
C11 0.0441(17) 0.0535(19) 0.0383(16) -0.0098(14) 0.0054(13) 0.0029(15)
C12 0.0409(16) 0.0438(17) 0.0415(16) -0.0025(13) 0.0073(13) 0.0012(13)
C13 0.0414(16) 0.0470(17) 0.0338(15) -0.0059(13) 0.0059(12) 0.0010(13)
C14 0.0394(16) 0.0488(18) 0.0394(17) -0.0018(13) 0.0134(13) -0.0053(14)
C15 0.0453(17) 0.0432(17) 0.0401(17) -0.0020(13) 0.0117(14) -0.0015(14)
C16 0.055(2) 0.089(3) 0.051(2) 0.0095(18) 0.0194(16) 0.0187(19)
C17 0.064(2) 0.096(3) 0.062(2) 0.011(2) 0.0317(19) 0.023(2)
C18 0.0443(18) 0.0491(19) 0.070(2) -0.0049(17) 0.0148(17) 0.0036(15)
C19 0.057(2) 0.071(2) 0.055(2) 0.0030(18) 0.0021(17) 0.0141(18)
C20 0.058(2) 0.068(2) 0.0443(18) 0.0056(16) 0.0125(15) 0.0113(17)
C21 0.059(2) 0.059(2) 0.0407(18) -0.0004(15) 0.0149(15) 0.0006(17)
C22 0.080(3) 0.063(2) 0.0396(18) 0.0078(15) 0.0136(18) 0.0179(19)
C23 0.064(2) 0.064(2) 0.0439(19) 0.0000(16) 0.0095(17) 0.0228(18)

loop_
_atom_type_symbol
_atom_type_description
_atom_type_scat_dispersion_real
_atom_type_scat_dispersion_imag
_atom_type_scat_source
C C 0.0033 0.0016 'International Tables Vol C Tables 4.2.6.8 and 6.1.1.4'
H H 0.0000 0.0000 'International Tables Vol C Tables 4.2.6.8 and 6.1.1.4'
N N 0.0061 0.0033 'International Tables Vol C Tables 4.2.6.8 and 6.1.1.4'
O O 0.0106 0.0060 'International Tables Vol C Tables 4.2.6.8 and 6.1.1.4'
Cl Cl 0.1484 0.1585 'International Tables Vol C Tables 4.2.6.8 and 6.1.1.4'
Fe Fe 0.3463 0.8444 'International Tables Vol C Tables 4.2.6.8 and 6.1.1.4'

loop_
_geom_angle_atom_site_label_1
_geom_angle_atom_site_label_2
_geom_angle_atom_site_label_3
_geom_angle
C5 Fe1 C1 40.2(2)
C5 Fe1 C4 40.5(2)
C1 Fe1 C4 67.4(2)
C5 Fe1 C2 66.9(2)
C1 Fe1 C2 39.5(2)
C4 Fe1 C2 66.82(19)
C5 Fe1 C10 106.56(17)
C1 Fe1 C10 117.7(2)
C4 Fe1 C10 127.10(17)
C2 Fe1 C10 151.8(2)
C5 Fe1 C7 151.8(2)
C1 Fe1 C7 167.0(3)
C4 Fe1 C7 119.00(18)
C2 Fe1 C7 130.2(2)
C10 Fe1 C7 68.63(13)
C5 Fe1 C6 116.7(2)
C1 Fe1 C6 150.6(2)
C4 Fe1 C6 107.16(15)
C2 Fe1 C6 167.0(2)
C10 Fe1 C6 41.01(13)
C7 Fe1 C6 41.27(12)
C5 Fe1 C3 67.39(19)
C1 Fe1 C3 66.7(2)
C4 Fe1 C3 40.16(18)
C2 Fe1 C3 39.25(18)
C10 Fe1 C3 165.89(17)
C7 Fe1 C3 110.22(17)
C6 Fe1 C3 128.87(17)
C5 Fe1 C9 127.0(2)
C1 Fe1 C9 108.1(2)
C4 Fe1 C9 165.0(2)
C2 Fe1 C9 119.59(17)
C10 Fe1 C9 40.90(13)
C7 Fe1 C9 68.56(15)
C6 Fe1 C9 69.27(14)
C3 Fe1 C9 152.87(17)
C5 Fe1 C8 165.7(2)
C1 Fe1 C8 129.1(2)
C4 Fe1 C8 153.2(2)
C2 Fe1 C8 110.89(18)
C10 Fe1 C8 68.26(13)
C7 Fe1 C8 40.46(14)
C6 Fe1 C8 68.88(13)
C3 Fe1 C8 120.66(17)
C9 Fe1 C8 40.51(14)
C14 N1 C13 127.5(3)
C14 N1 H1 116.3
C13 N1 H1 116.3
C2 C1 C5 107.8(5)
C2 C1 Fe1 70.5(3)
C5 C1 Fe1 69.4(3)
C2 C1 H1A 126.1
C5 C1 H1A 126.1
Fe1 C1 H1A 125.6
C3 C2 C1 109.4(5)
C3 C2 Fe1 70.9(2)
C1 C2 Fe1 70.0(3)
C3 C2 H2 125.3
C1 C2 H2 125.3
Fe1 C2 H2 125.3
C2 C3 C4 107.7(4)
C2 C3 Fe1 69.8(2)
C4 C3 Fe1 69.4(2)
C2 C3 H3 126.1
C4 C3 H3 126.1
Fe1 C3 H3 126.3
C5 C4 C3 107.2(5)
C5 C4 Fe1 69.0(3)
C3 C4 Fe1 70.5(2)
C5 C4 H4 126.4
C3 C4 H4 126.4
Fe1 C4 H4 125.6
C1 C5 C4 107.9(5)
C1 C5 Fe1 70.4(3)
C4 C5 Fe1 70.5(2)
C1 C5 H5 126.1
C4 C5 H5 126.1
Fe1 C5 H5 124.6
C10 C6 C7 106.6(3)
C10 C6 C11 126.6(3)
C7 C6 C11 126.7(3)
C10 C6 Fe1 69.32(18)
C7 C6 Fe1 69.31(18)
C11 C6 Fe1 123.2(2)
C8 C7 C6 108.5(3)
C8 C7 Fe1 70.4(2)
C6 C7 Fe1 69.42(17)
C8 C7 H7 125.7
C6 C7 H7 125.7
Fe1 C7 H7 126.1
C7 C8 C9 108.4(3)
C7 C8 Fe1 69.17(19)
C9 C8 Fe1 69.36(19)
C7 C8 H8 125.8
C9 C8 H8 125.8
Fe1 C8 H8 127.3
C8 C9 C10 107.6(3)
C8 C9 Fe1 70.1(2)
C10 C9 Fe1 69.23(18)
C8 C9 H9 126.2
C10 C9 H9 126.2
Fe1 C9 H9 126.0
C9 C10 C6 108.9(3)
C9 C10 Fe1 69.87(18)
C6 C10 Fe1 69.67(17)
C9 C10 H10 125.6
C6 C10 H10 125.6
Fe1 C10 H10 126.5
C23 C11 C12 118.2(3)
C23 C11 C6 121.1(3)
C12 C11 C6 120.8(3)
C13 C12 C11 120.3(3)
C13 C12 H12 119.8
C11 C12 H12 119.8
C21 C13 C12 120.5(3)
C21 C13 N1 116.3(3)
C12 C13 N1 123.2(3)
O1 C14 N1 122.7(3)
O1 C14 C15 120.8(3)
N1 C14 C15 116.5(3)
C16 C15 C20 117.6(3)
C16 C15 C14 124.3(3)
C20 C15 C14 118.0(3)
C15 C16 C17 121.5(3)
C15 C16 H16 119.2
C17 C16 H16 119.2
C18 C17 C16 119.5(3)
C18 C17 H17 120.3
C16 C17 H17 120.3
C17 C18 C19 120.5(3)
C17 C18 Cl1 119.1(3)
C19 C18 Cl1 120.4(3)
C18 C19 C20 119.8(3)
C18 C19 H19 120.1
C20 C19 H19 120.1
C15 C20 C19 121.1(3)
C15 C20 H20 119.5
C19 C20 H20 119.5
C22 C21 C13 119.3(3)
C22 C21 H21 120.3
C13 C21 H21 120.3
C23 C22 C21 120.5(3)
C23 C22 H22 119.8
C21 C22 H22 119.8
C22 C23 C11 121.2(3)
C22 C23 H23 119.4
C11 C23 H23 119.4

loop_
_geom_bond_atom_site_label_1
_geom_bond_atom_site_label_2
_geom_bond_distance
Fe1 C5 2.004(4)
Fe1 C1 2.018(5)
Fe1 C4 2.023(4)
Fe1 C2 2.024(4)
Fe1 C10 2.029(3)
Fe1 C7 2.032(3)
Fe1 C6 2.034(3)
Fe1 C3 2.038(4)
Fe1 C9 2.038(3)
Fe1 C8 2.048(3)
Cl1 C18 1.727(3)
O1 C14 1.223(3)
N1 C14 1.352(4)
N1 C13 1.419(4)
N1 H1 0.8600
C1 C2 1.366(7)
C1 C5 1.382(8)
C1 H1A 0.9300
C2 C3 1.364(6)
C2 H2 0.9300
C3 C4 1.394(6)
C3 H3 0.9300
C4 C5 1.393(7)
C4 H4 0.9300
C5 H5 0.9300
C6 C10 1.423(5)
C6 C7 1.433(4)
C6 C11 1.473(4)
C7 C8 1.411(5)
C7 H7 0.9300
C8 C9 1.415(5)
C8 H8 0.9300
C9 C10 1.421(4)
C9 H9 0.9300
C10 H10 0.9300
C11 C23 1.392(5)
C11 C12 1.398(4)
C12 C13 1.386(4)
C12 H12 0.9300
C13 C21 1.383(4)
C14 C15 1.499(4)
C15 C16 1.376(4)
C15 C20 1.378(4)
C16 C17 1.383(5)
C16 H16 0.9300
C17 C18 1.359(5)
C17 H17 0.9300
C18 C19 1.361(5)
C19 C20 1.384(5)
C19 H19 0.9300
C20 H20 0.9300
C21 C22 1.381(5)
C21 H21 0.9300
C22 C23 1.374(5)
C22 H22 0.9300
C23 H23 0.9300

loop_
_geom_torsion_atom_site_label_1
_geom_torsion_atom_site_label_2
_geom_torsion_atom_site_label_3
_geom_torsion_atom_site_label_4
_geom_torsion
C5 Fe1 C1 C2 -118.7(5)
C4 Fe1 C1 C2 -80.4(3)
C10 Fe1 C1 C2 158.3(3)
C7 Fe1 C1 C2 42.0(10)
C6 Fe1 C1 C2 -165.5(3)
C3 Fe1 C1 C2 -36.7(3)
C9 Fe1 C1 C2 114.8(3)
C8 Fe1 C1 C2 74.7(4)
C4 Fe1 C1 C5 38.3(3)
C2 Fe1 C1 C5 118.7(5)
C10 Fe1 C1 C5 -83.0(4)
C7 Fe1 C1 C5 160.7(7)
C6 Fe1 C1 C5 -46.7(5)
C3 Fe1 C1 C5 82.1(3)
C9 Fe1 C1 C5 -126.4(3)
C8 Fe1 C1 C5 -166.5(3)
C5 C1 C2 C3 0.7(6)
Fe1 C1 C2 C3 60.2(3)
C5 C1 C2 Fe1 -59.6(3)
C5 Fe1 C2 C3 -82.0(3)
C1 Fe1 C2 C3 -120.0(5)
C4 Fe1 C2 C3 -37.8(3)
C10 Fe1 C2 C3 -164.0(3)
C7 Fe1 C2 C3 71.3(4)
C6 Fe1 C2 C3 26.8(9)
C9 Fe1 C2 C3 157.3(3)
C8 Fe1 C2 C3 113.3(3)
C5 Fe1 C2 C1 38.0(4)
C4 Fe1 C2 C1 82.1(4)
C10 Fe1 C2 C1 -44.0(5)
C7 Fe1 C2 C1 -168.7(3)
C6 Fe1 C2 C1 146.8(7)
C3 Fe1 C2 C1 120.0(5)
C9 Fe1 C2 C1 -82.7(4)
C8 Fe1 C2 C1 -126.7(4)
C1 C2 C3 C4 -0.4(5)
Fe1 C2 C3 C4 59.2(3)
C1 C2 C3 Fe1 -59.7(3)
C5 Fe1 C3 C2 80.7(4)
C1 Fe1 C3 C2 36.9(3)
C4 Fe1 C3 C2 119.0(4)
C10 Fe1 C3 C2 147.8(6)
C7 Fe1 C3 C2 -129.6(3)
C6 Fe1 C3 C2 -172.5(3)
C9 Fe1 C3 C2 -47.4(5)
C8 Fe1 C3 C2 -86.0(4)
C5 Fe1 C3 C4 -38.3(3)
C1 Fe1 C3 C4 -82.2(4)
C2 Fe1 C3 C4 -119.0(4)
C10 Fe1 C3 C4 28.7(8)
C7 Fe1 C3 C4 111.4(3)
C6 Fe1 C3 C4 68.4(3)
C9 Fe1 C3 C4 -166.4(4)
C8 Fe1 C3 C4 155.0(3)
C2 C3 C4 C5 0.1(5)
Fe1 C3 C4 C5 59.6(3)
C2 C3 C4 Fe1 -59.5(3)
C1 Fe1 C4 C5 -38.1(3)
C2 Fe1 C4 C5 -81.1(3)
C10 Fe1 C4 C5 70.4(4)
C7 Fe1 C4 C5 154.4(3)
C6 Fe1 C4 C5 111.2(3)
C3 Fe1 C4 C5 -118.1(4)
C9 Fe1 C4 C5 37.4(8)
C8 Fe1 C4 C5 -171.8(4)
C5 Fe1 C4 C3 118.1(4)
C1 Fe1 C4 C3 80.0(3)
C2 Fe1 C4 C3 37.0(3)
C10 Fe1 C4 C3 -171.6(3)
C7 Fe1 C4 C3 -87.5(3)
C6 Fe1 C4 C3 -130.7(3)
C9 Fe1 C4 C3 155.5(6)
C8 Fe1 C4 C3 -53.7(5)
C2 C1 C5 C4 -0.6(6)
Fe1 C1 C5 C4 -60.9(3)
C2 C1 C5 Fe1 60.3(4)
C3 C4 C5 C1 0.3(5)
Fe1 C4 C5 C1 60.8(3)
C3 C4 C5 Fe1 -60.5(3)
C4 Fe1 C5 C1 -118.1(4)
C2 Fe1 C5 C1 -37.3(3)
C10 Fe1 C5 C1 113.5(3)
C7 Fe1 C5 C1 -171.0(3)
C6 Fe1 C5 C1 156.5(3)
C3 Fe1 C5 C1 -80.1(3)
C9 Fe1 C5 C1 73.2(4)
C8 Fe1 C5 C1 46.9(8)
C1 Fe1 C5 C4 118.1(4)
C2 Fe1 C5 C4 80.8(3)
C10 Fe1 C5 C4 -128.4(3)
C7 Fe1 C5 C4 -52.9(5)
C6 Fe1 C5 C4 -85.4(3)
C3 Fe1 C5 C4 38.0(3)
C9 Fe1 C5 C4 -168.7(3)
C8 Fe1 C5 C4 165.0(6)
C5 Fe1 C6 C10 -84.8(3)
C1 Fe1 C6 C10 -53.0(5)
C4 Fe1 C6 C10 -127.4(2)
C2 Fe1 C6 C10 172.2(7)
C7 Fe1 C6 C10 117.9(3)
C3 Fe1 C6 C10 -166.3(2)
C9 Fe1 C6 C10 37.22(18)
C8 Fe1 C6 C10 80.7(2)
C5 Fe1 C6 C7 157.3(3)
C1 Fe1 C6 C7 -171.0(4)
C4 Fe1 C6 C7 114.7(3)
C2 Fe1 C6 C7 54.3(8)
C10 Fe1 C6 C7 -117.9(3)
C3 Fe1 C6 C7 75.8(3)
C9 Fe1 C6 C7 -80.7(2)
C8 Fe1 C6 C7 -37.2(2)
C5 Fe1 C6 C11 36.2(4)
C1 Fe1 C6 C11 68.0(5)
C4 Fe1 C6 C11 -6.4(3)
C2 Fe1 C6 C11 -66.7(8)
C10 Fe1 C6 C11 121.0(3)
C7 Fe1 C6 C11 -121.0(3)
C3 Fe1 C6 C11 -45.2(3)
C9 Fe1 C6 C11 158.2(3)
C8 Fe1 C6 C11 -158.2(3)
C10 C6 C7 C8 0.1(4)
C11 C6 C7 C8 176.3(3)
Fe1 C6 C7 C8 59.7(2)
C10 C6 C7 Fe1 -59.6(2)
C11 C6 C7 Fe1 116.6(3)
C5 Fe1 C7 C8 -166.4(4)
C1 Fe1 C7 C8 40.4(9)
C4 Fe1 C7 C8 157.3(2)
C2 Fe1 C7 C8 74.2(3)
C10 Fe1 C7 C8 -81.1(2)
C6 Fe1 C7 C8 -119.6(3)
C3 Fe1 C7 C8 113.9(2)
C9 Fe1 C7 C8 -37.0(2)
C5 Fe1 C7 C6 -46.8(4)
C1 Fe1 C7 C6 160.0(8)
C4 Fe1 C7 C6 -83.1(3)
C2 Fe1 C7 C6 -166.2(2)
C10 Fe1 C7 C6 38.50(19)
C3 Fe1 C7 C6 -126.5(2)
C9 Fe1 C7 C6 82.6(2)
C8 Fe1 C7 C6 119.6(3)
C6 C7 C8 C9 -0.8(4)
Fe1 C7 C8 C9 58.4(2)
C6 C7 C8 Fe1 -59.1(2)
C5 Fe1 C8 C7 153.4(7)
C1 Fe1 C8 C7 -169.2(3)
C4 Fe1 C8 C7 -48.5(4)
C2 Fe1 C8 C7 -128.1(3)
C10 Fe1 C8 C7 82.1(2)
C6 Fe1 C8 C7 37.93(19)
C3 Fe1 C8 C7 -85.6(3)
C9 Fe1 C8 C7 120.3(3)
C5 Fe1 C8 C9 33.1(8)
C1 Fe1 C8 C9 70.5(3)
C4 Fe1 C8 C9 -168.8(3)
C2 Fe1 C8 C9 111.5(3)
C10 Fe1 C8 C9 -38.2(2)
C7 Fe1 C8 C9 -120.3(3)
C6 Fe1 C8 C9 -82.4(2)
C3 Fe1 C8 C9 154.0(2)
C7 C8 C9 C10 1.1(4)
Fe1 C8 C9 C10 59.3(2)
C7 C8 C9 Fe1 -58.3(2)
C5 Fe1 C9 C8 -170.2(3)
C1 Fe1 C9 C8 -129.7(3)
C4 Fe1 C9 C8 160.2(6)
C2 Fe1 C9 C8 -88.1(3)
C10 Fe1 C9 C8 118.7(3)
C7 Fe1 C9 C8 37.0(2)
C6 Fe1 C9 C8 81.4(2)
C3 Fe1 C9 C8 -55.7(5)
C5 Fe1 C9 C10 71.1(3)
C1 Fe1 C9 C10 111.6(3)
C4 Fe1 C9 C10 41.5(7)
C2 Fe1 C9 C10 153.2(3)
C7 Fe1 C9 C10 -81.7(2)
C6 Fe1 C9 C10 -37.3(2)
C3 Fe1 C9 C10 -174.4(3)
C8 Fe1 C9 C10 -118.7(3)
C8 C9 C10 C6 -1.0(4)
Fe1 C9 C10 C6 58.9(2)
C8 C9 C10 Fe1 -59.9(2)
C7 C6 C10 C9 0.5(4)
C11 C6 C10 C9 -175.6(3)
Fe1 C6 C10 C9 -59.0(2)
C7 C6 C10 Fe1 59.6(2)
C11 C6 C10 Fe1 -116.6(3)
C5 Fe1 C10 C9 -128.0(3)
C1 Fe1 C10 C9 -86.0(3)
C4 Fe1 C10 C9 -167.6(3)
C2 Fe1 C10 C9 -56.1(4)
C7 Fe1 C10 C9 81.5(2)
C6 Fe1 C10 C9 120.2(3)
C3 Fe1 C10 C9 169.5(6)
C8 Fe1 C10 C9 37.8(2)
C5 Fe1 C10 C6 111.8(3)
C1 Fe1 C10 C6 153.7(3)
C4 Fe1 C10 C6 72.2(3)
C2 Fe1 C10 C6 -176.3(4)
C7 Fe1 C10 C6 -38.73(18)
C3 Fe1 C10 C6 49.3(7)
C9 Fe1 C10 C6 -120.2(3)
C8 Fe1 C10 C6 -82.4(2)
C10 C6 C11 C23 176.6(3)
C7 C6 C11 C23 1.2(5)
Fe1 C6 C11 C23 88.9(3)
C10 C6 C11 C12 -2.2(5)
C7 C6 C11 C12 -177.6(3)
Fe1 C6 C11 C12 -89.9(3)
C23 C11 C12 C13 -0.7(4)
C6 C11 C12 C13 178.1(3)
C11 C12 C13 C21 0.9(4)
C11 C12 C13 N1 -179.6(3)
C14 N1 C13 C21 -150.0(3)
C14 N1 C13 C12 30.5(4)
C13 N1 C14 O1 -8.9(5)
C13 N1 C14 C15 168.4(3)
O1 C14 C15 C16 -176.3(3)
N1 C14 C15 C16 6.3(4)
O1 C14 C15 C20 6.2(4)
N1 C14 C15 C20 -171.1(3)
C20 C15 C16 C17 3.0(5)
C14 C15 C16 C17 -174.4(3)
C15 C16 C17 C18 -1.4(6)
C16 C17 C18 C19 -0.6(6)
C16 C17 C18 Cl1 -178.9(3)
C17 C18 C19 C20 0.8(6)
Cl1 C18 C19 C20 179.1(3)
C16 C15 C20 C19 -2.8(5)
C14 C15 C20 C19 174.8(3)
C18 C19 C20 C15 0.9(5)
C12 C13 C21 C22 -0.8(5)
N1 C13 C21 C22 179.7(3)
C13 C21 C22 C23 0.4(5)
C21 C22 C23 C11 -0.2(5)
C12 C11 C23 C22 0.3(5)
C6 C11 C23 C22 -178.5(3)
